data_7216051
loop_
_publ_author_name
'Kimura, Fumiko'
'Oshima, Wataru'
'Matsumoto, Hiroko'
'Uekusa, Hidehiro'
'Aburaya, Kazuaki'
'Maeyama, Masataka'
'Kimura, Tsunehisa'

_publ_section_title
;
 Single crystal structure analysis via magnetically oriented microcrystal
 arrays
;
_journal_issue 29
_journal_name_full CrystEngComm
_journal_page_first 6630
_journal_paper_doi 10.1039/c4ce00839a
_journal_volume 16
_journal_year 2014
_chemical_absolute_configuration unk
_chemical_formula_moiety 'C24 H18'
_chemical_formula_sum 'C24 H18'
_chemical_formula_weight 306.41
_space_group_IT_number 33
_symmetry_cell_setting orthorhombic
_symmetry_Int_Tables_number 33
_symmetry_space_group_name_Hall 'P 2c -2n'
_symmetry_space_group_name_H-M 'P n a 21'
_atom_sites_solution_hydrogens geom
_atom_sites_solution_primary direct
_atom_sites_solution_secondary difmap
_cell_angle_alpha 90.0000
_cell_angle_beta 90.0000
_cell_angle_gamma 90.0000
_cell_formula_units_Z 4
_cell_length_a 7.5958(2)
_cell_length_b 19.7480(14)
_cell_length_c 11.2510(3)
_cell_measurement_reflns_used 17045
_cell_measurement_temperature 296
_cell_measurement_theta_max 68.03
_cell_measurement_theta_min 3.93
_cell_volume 1687.67(14)
_computing_cell_refinement 'RAPID AUTO'
_computing_data_collection 'RAPID AUTO (Rigaku, ????)'
_computing_data_reduction 'RAPID AUTO'
_computing_molecular_graphics 'CrystalStructure 4.1'
_computing_publication_material 'CrystalStructure 4.1 (Rigaku, 2013)'
_computing_structure_refinement 'SHELXL97 (Sheldrick, 2008)'
_computing_structure_solution 'SHELXS97 (Sheldrick, 2008)'
_diffrn_ambient_temperature 296
_diffrn_detector_area_resol_mean 10.000
_diffrn_measured_fraction_theta_full 0.996
_diffrn_measured_fraction_theta_max 0.996
_diffrn_measurement_device_type 'Rigaku R-AXIS RAPID'
_diffrn_measurement_method \w
_diffrn_radiation_type 'Cu K\a'
_diffrn_radiation_wavelength 1.54187
_diffrn_reflns_av_R_equivalents 0.1118
_diffrn_reflns_limit_h_max 9
_diffrn_reflns_limit_h_min -8
_diffrn_reflns_limit_k_max 23
_diffrn_reflns_limit_k_min -23
_diffrn_reflns_limit_l_max 13
_diffrn_reflns_limit_l_min -13
_diffrn_reflns_number 35707
_diffrn_reflns_theta_full 68.19
_diffrn_reflns_theta_max 68.19
_diffrn_reflns_theta_min 4.48
_diffrn_standards_number 0
_exptl_absorpt_coefficient_mu 0.514
_exptl_absorpt_correction_T_max 0.950
_exptl_absorpt_correction_T_min 0.271
_exptl_absorpt_correction_type multi-scan
_exptl_absorpt_process_details 'ABSCOR (Rigaku, 1995)'
_exptl_crystal_colour Colorless
_exptl_crystal_density_diffrn 1.206
_exptl_crystal_density_method 'not measured'
_exptl_crystal_description block
_exptl_crystal_F_000 648.00
_exptl_crystal_size_max 0.800
_exptl_crystal_size_mid 0.800
_exptl_crystal_size_min 0.800
_refine_diff_density_max 0.34
_refine_diff_density_min -0.19
_refine_ls_extinction_method none
_refine_ls_goodness_of_fit_ref 1.031
_refine_ls_hydrogen_treatment constr
_refine_ls_number_parameters 218
_refine_ls_number_reflns 1617
_refine_ls_number_restraints 1
_refine_ls_R_factor_gt 0.0993
_refine_ls_shift/su_max 0.000
_refine_ls_structure_factor_coef Fsqd
_refine_ls_weighting_details 'w = 1/[\s^2^(Fo^2^)+(0.1800P)^2^+0.4000P] where P=(Fo^2^+2Fc^2^)/3'
_refine_ls_weighting_scheme calc
_refine_ls_wR_factor_ref 0.3082
_reflns_number_gt 934
_reflns_number_total 1625
_reflns_threshold_expression F^2^>2.0\s(F^2^)
_cod_data_source_file c4ce00839a1.cif
_cod_data_source_block PROCESS
_cod_depositor_comments 'Adding full bibliography for 7216049--7216051.cif.'
_cod_original_cell_volume 1687.68(13)
_cod_database_code 7216051

loop_
_symmetry_equiv_pos_site_id
_symmetry_equiv_pos_as_xyz
1 +X,+Y,+Z
2 1/2-X,1/2+Y,1/2+Z
3 1/2+X,1/2-Y,+Z
4 -X,-Y,1/2+Z

loop_
_atom_site_label
_atom_site_type_symbol
_atom_site_fract_x
_atom_site_fract_y
_atom_site_fract_z
_atom_site_U_iso_or_equiv
_atom_site_adp_type
_atom_site_occupancy
_atom_site_site_symmetry_multiplicity
_atom_site_site_symmetry_order
_atom_site_calc_flag
_atom_site_refinement_flags
C1 C 0.2482(10) 0.2680(4) 0.6055(8) 0.093(2) Uani 1 4 0 d .
C2 C 0.2184(10) 0.3295(4) 0.6617(8) 0.088(2) Uani 1 4 0 d .
C3 C 0.2169(11) 0.3913(4) 0.6022(7) 0.092(2) Uani 1 4 0 d .
C4 C 0.2489(11) 0.3896(4) 0.4808(8) 0.091(2) Uani 1 4 0 d .
C5 C 0.2804(10) 0.3304(4) 0.4183(7) 0.089(2) Uani 1 4 0 d .
C6 C 0.2788(12) 0.2698(4) 0.4824(7) 0.089(2) Uani 1 4 0 d .
C7 C 0.2476(10) 0.2042(4) 0.6692(7) 0.089(2) Uani 1 4 0 d .
C8 C 0.3142(13) 0.1994(4) 0.7849(9) 0.108(3) Uani 1 4 0 d .
C9 C 0.3124(16) 0.1398(5) 0.8482(9) 0.125(3) Uani 1 4 0 d .
C10 C 0.2419(14) 0.0818(5) 0.7938(11) 0.125(3) Uani 1 4 0 d .
C11 C 0.1835(14) 0.0862(5) 0.6822(10) 0.116(3) Uani 1 4 0 d .
C12 C 0.1825(12) 0.1449(4) 0.6216(8) 0.103(2) Uani 1 4 0 d .
C13 C 0.1843(11) 0.4557(4) 0.6649(8) 0.093(2) Uani 1 4 0 d .
C14 C 0.0922(13) 0.5074(5) 0.6129(10) 0.109(3) Uani 1 4 0 d .
C15 C 0.0522(13) 0.5668(4) 0.6705(11) 0.117(3) Uani 1 4 0 d .
C16 C 0.1091(15) 0.5746(6) 0.7879(13) 0.129(3) Uani 1 4 0 d .
C17 C 0.2039(15) 0.5238(5) 0.8402(9) 0.117(3) Uani 1 4 0 d .
C18 C 0.2397(12) 0.4648(4) 0.7811(9) 0.108(3) Uani 1 4 0 d .
C19 C 0.3137(11) 0.3307(4) 0.2892(8) 0.091(2) Uani 1 4 0 d .
C20 C 0.2516(13) 0.2813(4) 0.2147(8) 0.100(3) Uani 1 4 0 d .
C21 C 0.2846(16) 0.2824(5) 0.0944(9) 0.117(3) Uani 1 4 0 d .
C22 C 0.3880(13) 0.3325(5) 0.0460(9) 0.113(3) Uani 1 4 0 d .
C23 C 0.4526(14) 0.3809(5) 0.1169(10) 0.114(3) Uani 1 4 0 d .
C24 C 0.4195(13) 0.3811(4) 0.2384(9) 0.103(3) Uani 1 4 0 d .
H1 H 0.19836 0.32935 0.74329 0.1055 Uiso 1 4 0 calc R
H2 H 0.24917 0.43028 0.43932 0.1093 Uiso 1 4 0 calc R
H3 H 0.29861 0.22934 0.44229 0.1062 Uiso 1 4 0 calc R
H4 H 0.36147 0.23788 0.82021 0.1302 Uiso 1 4 0 calc R
H5 H 0.35677 0.13797 0.92517 0.1504 Uiso 1 4 0 calc R
H6 H 0.23604 0.04094 0.83492 0.1502 Uiso 1 4 0 calc R
H7 H 0.14202 0.04732 0.64497 0.1392 Uiso 1 4 0 calc R
H8 H 0.13639 0.14551 0.54504 0.1232 Uiso 1 4 0 calc R
H9 H 0.05478 0.50205 0.5347 0.1304 Uiso 1 4 0 calc R
H10 H -0.01091 0.60088 0.63245 0.1401 Uiso 1 4 0 calc R
H11 H 0.08278 0.61389 0.82995 0.1547 Uiso 1 4 0 calc R
H12 H 0.24492 0.52948 0.91747 0.1410 Uiso 1 4 0 calc R
H13 H 0.30169 0.43048 0.81935 0.1294 Uiso 1 4 0 calc R
H14 H 0.18516 0.24611 0.24628 0.1195 Uiso 1 4 0 calc R
H15 H 0.23682 0.24904 0.04569 0.1401 Uiso 1 4 0 calc R
H16 H 0.41266 0.33273 -0.03498 0.1351 Uiso 1 4 0 calc R
H17 H 0.52126 0.4151 0.08411 0.1370 Uiso 1 4 0 calc R
H18 H 0.46763 0.41487 0.2861 0.1237 Uiso 1 4 0 calc R

loop_
_atom_site_aniso_label
_atom_site_aniso_U_11
_atom_site_aniso_U_22
_atom_site_aniso_U_33
_atom_site_aniso_U_12
_atom_site_aniso_U_13
_atom_site_aniso_U_23
C1 0.089(5) 0.090(6) 0.099(6) -0.002(4) -0.006(4) -0.000(4)
C2 0.092(5) 0.092(5) 0.080(4) -0.000(4) 0.003(4) 0.002(4)
C3 0.095(6) 0.093(5) 0.087(5) 0.005(4) -0.004(4) -0.008(4)
C4 0.093(5) 0.084(5) 0.096(5) 0.001(4) 0.003(4) 0.004(4)
C5 0.085(5) 0.093(5) 0.088(6) 0.001(4) 0.003(4) -0.004(4)
C6 0.095(5) 0.083(5) 0.087(5) 0.003(4) -0.003(4) -0.005(4)
C7 0.090(5) 0.090(5) 0.087(5) 0.013(4) 0.004(5) 0.004(4)
C8 0.123(6) 0.094(5) 0.108(6) 0.003(5) 0.004(6) -0.001(5)
C9 0.173(9) 0.110(6) 0.093(6) 0.022(7) 0.006(6) 0.023(6)
C10 0.136(8) 0.098(6) 0.141(9) 0.020(6) 0.026(8) 0.040(6)
C11 0.123(7) 0.091(6) 0.134(8) -0.002(5) 0.003(7) 0.024(6)
C12 0.110(6) 0.091(5) 0.106(6) 0.002(5) -0.009(5) 0.009(5)
C13 0.097(5) 0.096(5) 0.086(5) -0.004(4) 0.006(5) -0.005(4)
C14 0.115(6) 0.105(6) 0.105(6) 0.011(5) 0.011(5) -0.001(5)
C15 0.111(6) 0.113(6) 0.127(8) 0.016(5) 0.027(6) -0.002(6)
C16 0.123(7) 0.111(7) 0.152(9) -0.012(6) 0.039(8) -0.033(7)
C17 0.135(8) 0.116(7) 0.101(6) -0.011(6) 0.016(6) -0.026(6)
C18 0.117(7) 0.097(6) 0.110(7) -0.012(4) 0.017(6) -0.014(5)
C19 0.086(5) 0.087(5) 0.100(5) 0.006(4) -0.000(5) -0.008(4)
C20 0.104(7) 0.095(5) 0.100(6) -0.014(5) 0.012(5) -0.003(4)
C21 0.131(8) 0.109(7) 0.110(7) -0.007(6) -0.009(6) -0.010(6)
C22 0.132(8) 0.119(7) 0.087(5) -0.009(6) 0.002(6) 0.002(5)
C23 0.104(6) 0.119(7) 0.119(7) -0.003(5) 0.017(6) 0.009(6)
C24 0.102(6) 0.098(6) 0.109(6) -0.008(5) -0.001(5) -0.004(4)

loop_
_atom_type_symbol
_atom_type_description
_atom_type_scat_dispersion_real
_atom_type_scat_dispersion_imag
_atom_type_scat_source
C C 0.0181 0.0091
;
International Tables for Crystallography
(1992, Vol. C, Tables 4.2.6.8 and 6.1.1.4)
;
H H 0.0000 0.0000
;
International Tables for Crystallography
(1992, Vol. C, Table 6.1.1.4)
;

loop_
_geom_angle_atom_site_label_1
_geom_angle_atom_site_label_2
_geom_angle_atom_site_label_3
_geom_angle
_geom_angle_publ_flag
C2 C1 C6 117.1(8) yes
C2 C1 C7 122.3(8) yes
C6 C1 C7 120.7(8) yes
C1 C2 C3 123.3(8) yes
C2 C3 C4 116.8(8) yes
C2 C3 C13 121.8(7) yes
C4 C3 C13 121.4(7) yes
C3 C4 C5 123.5(8) yes
C4 C5 C6 117.3(8) yes
C4 C5 C19 121.8(7) yes
C6 C5 C19 120.9(7) yes
C1 C6 C5 122.2(7) yes
C1 C7 C8 121.2(7) yes
C1 C7 C12 123.1(8) yes
C8 C7 C12 115.7(8) yes
C7 C8 C9 122.4(9) yes
C8 C9 C10 118.4(10) yes
C9 C10 C11 118.8(10) yes
C10 C11 C12 122.4(9) yes
C7 C12 C11 122.2(9) yes
C3 C13 C14 121.6(8) yes
C3 C13 C18 120.8(7) yes
C14 C13 C18 117.5(8) yes
C13 C14 C15 123.2(10) yes
C14 C15 C16 118.1(9) yes
C15 C16 C17 119.2(10) yes
C16 C17 C18 121.3(10) yes
C13 C18 C17 120.6(9) yes
C5 C19 C20 122.8(8) yes
C5 C19 C24 120.2(8) yes
C20 C19 C24 117.0(9) yes
C19 C20 C21 121.9(9) yes
C20 C21 C22 120.2(9) yes
C21 C22 C23 119.1(9) yes
C22 C23 C24 121.5(9) yes
C19 C24 C23 120.1(8) yes
C1 C2 H1 118.360 no
C3 C2 H1 118.369 no
C3 C4 H2 118.269 no
C5 C4 H2 118.265 no
C1 C6 H3 118.921 no
C5 C6 H3 118.928 no
C7 C8 H4 118.810 no
C9 C8 H4 118.806 no
C8 C9 H5 120.772 no
C10 C9 H5 120.781 no
C9 C10 H6 120.597 no
C11 C10 H6 120.583 no
C10 C11 H7 118.795 no
C12 C11 H7 118.791 no
C7 C12 H8 118.918 no
C11 C12 H8 118.908 no
C13 C14 H9 118.375 no
C15 C14 H9 118.389 no
C14 C15 H10 120.936 no
C16 C15 H10 120.947 no
C15 C16 H11 120.389 no
C17 C16 H11 120.387 no
C16 C17 H12 119.334 no
C18 C17 H12 119.327 no
C13 C18 H13 119.721 no
C17 C18 H13 119.727 no
C19 C20 H14 119.040 no
C21 C20 H14 119.037 no
C20 C21 H15 119.875 no
C22 C21 H15 119.878 no
C21 C22 H16 120.427 no
C23 C22 H16 120.430 no
C22 C23 H17 119.240 no
C24 C23 H17 119.234 no
C19 C24 H18 119.941 no
C23 C24 H18 119.928 no

loop_
_geom_bond_atom_site_label_1
_geom_bond_atom_site_label_2
_geom_bond_distance
_geom_bond_publ_flag
C1 C2 1.387(12) yes
C1 C6 1.404(12) yes
C1 C7 1.450(12) yes
C2 C3 1.393(11) yes
C3 C4 1.387(12) yes
C3 C13 1.475(12) yes
C4 C5 1.385(12) yes
C5 C6 1.398(11) yes
C5 C19 1.473(12) yes
C7 C8 1.399(13) yes
C7 C12 1.379(12) yes
C8 C9 1.376(14) yes
C9 C10 1.405(15) yes
C10 C11 1.335(17) yes
C11 C12 1.344(13) yes
C13 C14 1.369(12) yes
C13 C18 1.386(13) yes
C14 C15 1.375(13) yes
C15 C16 1.399(18) yes
C16 C17 1.368(16) yes
C17 C18 1.369(14) yes
C19 C20 1.370(12) yes
C19 C24 1.402(12) yes
C20 C21 1.376(14) yes
C21 C22 1.376(14) yes
C22 C23 1.338(14) yes
C23 C24 1.391(15) yes
C2 H1 0.930 no
C4 H2 0.930 no
C6 H3 0.930 no
C8 H4 0.930 no
C9 H5 0.930 no
C10 H6 0.930 no
C11 H7 0.930 no
C12 H8 0.930 no
C14 H9 0.930 no
C15 H10 0.930 no
C16 H11 0.930 no
C17 H12 0.930 no
C18 H13 0.930 no
C20 H14 0.930 no
C21 H15 0.930 no
C22 H16 0.930 no
C23 H17 0.930 no
C24 H18 0.930 no

loop_
_geom_contact_atom_site_label_1
_geom_contact_atom_site_label_2
_geom_contact_distance
_geom_contact_publ_flag
_geom_contact_site_symmetry_2
C1 C4 2.780(12) no .
C2 C5 2.780(12) no .
C2 C8 3.008(12) no .
C2 C18 2.995(12) no .
C3 C6 2.791(11) no .
C4 C14 3.006(13) no .
C4 C24 3.024(13) no .
C6 C12 3.012(12) no .
C6 C20 3.028(12) no .
C7 C10 2.795(14) no .
C8 C11 2.705(13) no .
C9 C12 2.735(14) no .
C13 C16 2.786(15) no .
C14 C17 2.715(15) no .
C15 C18 2.764(13) no .
C19 C22 2.795(13) no .
C20 C23 2.721(14) no .
C21 C24 2.735(14) no .
C2 C8 3.416(13) no 3_455
C2 C12 3.590(12) no 3_555
C4 C16 3.551(15) no 4_564
C8 C2 3.416(13) no 3_555
C12 C2 3.590(12) no 3_455
C16 C4 3.551(15) no 4_565
C1 H4 2.6328 no .
C1 H8 2.6522 no .
C2 H2 3.2065 no .
C2 H3 3.2212 no .
C2 H4 2.7623 no .
C2 H13 2.7433 no .
C3 H9 2.6227 no .
C3 H13 2.6426 no .
C4 H1 3.2063 no .
C4 H3 3.2159 no .
C4 H9 2.7343 no .
C4 H18 2.7948 no .
C5 H14 2.6532 no .
C5 H18 2.6485 no .
C6 H1 3.2204 no .
C6 H2 3.2139 no .
C6 H8 2.7732 no .
C6 H14 2.7897 no .
C7 H1 2.6356 no .
C7 H3 2.6298 no .
C7 H5 3.2693 no .
C7 H7 3.2111 no .
C8 H1 2.7534 no .
C8 H6 3.2342 no .
C8 H8 3.1996 no .
C9 H7 3.1996 no .
C10 H4 3.2279 no .
C10 H8 3.1724 no .
C11 H5 3.2015 no .
C12 H3 2.7622 no .
C12 H4 3.1959 no .
C12 H6 3.1841 no .
C13 H1 2.6484 no .
C13 H2 2.6330 no .
C13 H10 3.2487 no .
C13 H12 3.2271 no .
C14 H2 2.7484 no .
C14 H11 3.2239 no .
C14 H13 3.1997 no .
C15 H12 3.2264 no .
C16 H9 3.2157 no .
C16 H13 3.2201 no .
C17 H10 3.2317 no .
C18 H1 2.7261 no .
C18 H9 3.1941 no .
C18 H11 3.2241 no .
C19 H2 2.6380 no .
C19 H3 2.6429 no .
C19 H15 3.2327 no .
C19 H17 3.2541 no .
C20 H3 2.7819 no .
C20 H16 3.2277 no .
C20 H18 3.2081 no .
C21 H17 3.1807 no .
C22 H14 3.2190 no .
C22 H18 3.2110 no .
C23 H15 3.1788 no .
C24 H2 2.7792 no .
C24 H14 3.2073 no .
C24 H16 3.2217 no .
H1 H4 2.3552 no .
H1 H13 2.3102 no .
H2 H9 2.3110 no .
H2 H18 2.4120 no .
H3 H8 2.3654 no .
H3 H14 2.3907 no .
H4 H5 2.2997 no .
H5 H6 2.3545 no .
H6 H7 2.2568 no .
H7 H8 2.2418 no .
H9 H10 2.2951 no .
H10 H11 2.3473 no .
H11 H12 2.2946 no .
H12 H13 2.2862 no .
H14 H15 2.2914 no .
H15 H16 2.3107 no .
H16 H17 2.2631 no .
H17 H18 2.3088 no .
C1 H8 3.4750 no 3_555
C2 H4 3.5066 no 3_455
C2 H8 3.4714 no 3_555
C3 H7 3.4825 no 3_555
C3 H8 3.3306 no 3_555
C4 H6 3.4125 no 2_554
C4 H8 3.1088 no 3_555
C4 H11 3.0388 no 4_564
C5 H8 3.0938 no 3_555
C5 H11 3.1317 no 4_564
C6 H8 3.2668 no 3_555
C7 H1 3.5852 no 3_555
C7 H4 3.5777 no 3_455
C8 H1 3.0090 no 3_555
C8 H15 3.1494 no 1_556
C8 H16 3.4061 no 1_556
C9 H1 3.2186 no 3_555
C9 H9 3.5805 no 2_545
C9 H15 3.1499 no 1_556
C9 H16 3.3529 no 3_456
C10 H2 3.4104 no 2_545
C10 H9 3.4935 no 2_545
C10 H13 3.3649 no 3_455
C10 H16 3.5800 no 3_456
C11 H12 3.2283 no 2_544
C11 H13 3.3018 no 3_455
C12 H12 3.2821 no 2_544
C13 H7 3.4843 no 3_555
C13 H17 3.5126 no 4_665
C14 H5 3.3553 no 2_554
C14 H6 3.4525 no 2_554
C14 H12 3.4523 no 4_564
C14 H17 3.3271 no 4_665
C15 H5 3.1732 no 2_554
C15 H17 3.4014 no 4_665
C16 H2 3.2120 no 4_565
C16 H3 3.5837 no 2_555
C16 H9 3.3988 no 4_565
C16 H18 3.2219 no 4_665
C17 H8 3.5437 no 2_555
C17 H9 2.9850 no 4_565
C17 H18 2.8392 no 4_665
C18 H7 3.4267 no 3_555
C18 H16 3.5785 no 1_556
C18 H18 3.2549 no 4_665
C19 H10 3.1982 no 4_564
C19 H11 3.2370 no 4_564
C19 H14 3.2395 no 3_555
C20 H10 3.0998 no 4_564
C20 H11 3.5232 no 4_564
C20 H14 3.3565 no 3_555
C21 H4 3.2605 no 1_554
C21 H5 3.4724 no 1_554
C21 H10 3.1339 no 4_564
C21 H14 3.5346 no 3_555
C21 H15 3.5334 no 3_555
C22 H4 3.1598 no 1_554
C22 H10 3.2988 no 4_564
C22 H13 3.2675 no 1_554
C22 H14 3.5471 no 3_555
C22 H15 3.1004 no 3_555
C23 H7 3.3797 no 2_554
C23 H10 3.3789 no 4_564
C23 H14 3.3951 no 3_555
C23 H15 3.4471 no 3_555
C24 H6 3.5402 no 2_554
C24 H7 3.4776 no 2_554
C24 H10 3.3437 no 4_564
C24 H14 3.2241 no 3_555
H1 C7 3.5852 no 3_455
H1 C8 3.0090 no 3_455
H1 C9 3.2186 no 3_455
H1 H4 3.0100 no 3_455
H1 H5 3.3669 no 3_455
H1 H16 2.9795 no 1_556
H2 C10 3.4104 no 2_554
H2 C16 3.2120 no 4_564
H2 H6 2.4835 no 2_554
H2 H8 3.5080 no 3_555
H2 H11 2.9381 no 4_564
H3 C16 3.5837 no 2_544
H3 H11 2.7581 no 2_544
H4 C2 3.5066 no 3_555
H4 C7 3.5777 no 3_555
H4 C21 3.2605 no 1_556
H4 C22 3.1598 no 1_556
H4 H1 3.0100 no 3_555
H4 H15 2.7168 no 1_556
H4 H16 2.5128 no 1_556
H5 C14 3.3553 no 2_545
H5 C15 3.1732 no 2_545
H5 C21 3.4724 no 1_556
H5 H1 3.3669 no 3_555
H5 H9 3.0290 no 2_545
H5 H10 2.7104 no 2_545
H5 H15 2.7349 no 1_556
H5 H16 3.4519 no 3_456
H5 H17 3.2849 no 3_456
H6 C4 3.4125 no 2_545
H6 C14 3.4525 no 2_545
H6 C24 3.5402 no 2_545
H6 H2 2.4835 no 2_545
H6 H9 2.8577 no 2_545
H6 H13 3.3518 no 3_455
H6 H17 3.3579 no 3_456
H6 H18 2.9822 no 2_545
H7 C3 3.4825 no 3_455
H7 C13 3.4843 no 3_455
H7 C18 3.4267 no 3_455
H7 C23 3.3797 no 2_545
H7 C24 3.4776 no 2_545
H7 H9 3.5099 no 3_555
H7 H12 2.7227 no 2_544
H7 H13 3.2748 no 3_455
H7 H17 2.9707 no 2_545
H7 H18 3.1712 no 2_545
H8 C1 3.4750 no 3_455
H8 C2 3.4714 no 3_455
H8 C3 3.3306 no 3_455
H8 C4 3.1088 no 3_455
H8 C5 3.0938 no 3_455
H8 C6 3.2668 no 3_455
H8 C17 3.5437 no 2_544
H8 H2 3.5080 no 3_455
H8 H11 3.2858 no 2_544
H8 H12 2.8501 no 2_544
H8 H18 3.3989 no 3_455
H9 C9 3.5805 no 2_554
H9 C10 3.4935 no 2_554
H9 C16 3.3988 no 4_564
H9 C17 2.9850 no 4_564
H9 H5 3.0290 no 2_554
H9 H6 2.8577 no 2_554
H9 H7 3.5099 no 3_455
H9 H11 3.4119 no 4_564
H9 H12 2.7036 no 4_564
H10 C19 3.1982 no 4_565
H10 C20 3.0998 no 4_565
H10 C21 3.1339 no 4_565
H10 C22 3.2988 no 4_565
H10 C23 3.3789 no 4_565
H10 C24 3.3437 no 4_565
H10 H5 2.7104 no 2_554
H10 H14 3.5387 no 4_565
H10 H15 3.5611 no 4_565
H11 C4 3.0388 no 4_565
H11 C5 3.1317 no 4_565
H11 C19 3.2370 no 4_565
H11 C20 3.5232 no 4_565
H11 H2 2.9381 no 4_565
H11 H3 2.7581 no 2_555
H11 H8 3.2858 no 2_555
H11 H9 3.4119 no 4_565
H11 H14 3.2880 no 2_555
H11 H14 3.5598 no 4_565
H11 H18 3.4969 no 4_665
H12 C11 3.2283 no 2_555
H12 C12 3.2821 no 2_555
H12 C14 3.4523 no 4_565
H12 H7 2.7227 no 2_555
H12 H8 2.8501 no 2_555
H12 H9 2.7036 no 4_565
H12 H18 2.8565 no 4_665
H13 C10 3.3649 no 3_555
H13 C11 3.3018 no 3_555
H13 C22 3.2675 no 1_556
H13 H6 3.3518 no 3_555
H13 H7 3.2748 no 3_555
H13 H16 2.6689 no 1_556
H13 H17 3.4274 no 1_556
H13 H18 3.5408 no 4_665
H14 C19 3.2395 no 3_455
H14 C20 3.3565 no 3_455
H14 C21 3.5346 no 3_455
H14 C22 3.5471 no 3_455
H14 C23 3.3951 no 3_455
H14 C24 3.2241 no 3_455
H14 H10 3.5387 no 4_564
H14 H11 3.2880 no 2_544
H14 H11 3.5598 no 4_564
H15 C8 3.1494 no 1_554
H15 C9 3.1499 no 1_554
H15 C21 3.5334 no 3_455
H15 C22 3.1004 no 3_455
H15 C23 3.4471 no 3_455
H15 H4 2.7168 no 1_554
H15 H5 2.7349 no 1_554
H15 H10 3.5611 no 4_564
H15 H16 3.0812 no 3_455
H16 C8 3.4061 no 1_554
H16 C9 3.3529 no 3_554
H16 C10 3.5800 no 3_554
H16 C18 3.5785 no 1_554
H16 H1 2.9795 no 1_554
H16 H4 2.5128 no 1_554
H16 H5 3.4519 no 3_554
H16 H13 2.6689 no 1_554
H16 H15 3.0812 no 3_555
H17 C13 3.5126 no 4_664
H17 C14 3.3271 no 4_664
H17 C15 3.4014 no 4_664
H17 H5 3.2849 no 3_554
H17 H6 3.3579 no 3_554
H17 H7 2.9707 no 2_554
H17 H13 3.4274 no 1_554
H18 C16 3.2219 no 4_664
H18 C17 2.8392 no 4_664
H18 C18 3.2549 no 4_664
H18 H6 2.9822 no 2_554
H18 H7 3.1712 no 2_554
H18 H8 3.3989 no 3_555
H18 H11 3.4969 no 4_664
H18 H12 2.8565 no 4_664
H18 H13 3.5408 no 4_664

loop_
_geom_torsion_atom_site_label_1
_geom_torsion_atom_site_label_2
_geom_torsion_atom_site_label_3
_geom_torsion_atom_site_label_4
_geom_torsion
_geom_torsion_publ_flag
C2 C1 C6 C5 0.3(11) no
C6 C1 C2 C3 0.3(11) no
C2 C1 C7 C8 -36.3(11) no
C2 C1 C7 C12 143.5(7) no
C7 C1 C2 C3 -179.5(6) no
C6 C1 C7 C8 143.9(7) no
C6 C1 C7 C12 -36.2(11) no
C7 C1 C6 C5 -179.9(7) no
C1 C2 C3 C4 -0.6(12) no
C1 C2 C3 C13 179.8(7) no
C2 C3 C4 C5 0.3(12) no
C2 C3 C13 C14 -144.2(7) no
C2 C3 C13 C18 32.9(11) no
C4 C3 C13 C14 36.2(12) no
C4 C3 C13 C18 -146.6(7) no
C13 C3 C4 C5 179.9(7) no
C3 C4 C5 C6 0.2(12) no
C3 C4 C5 C19 180.0(7) no
C4 C5 C6 C1 -0.5(12) no
C4 C5 C19 C20 -142.5(7) no
C4 C5 C19 C24 40.5(11) no
C6 C5 C19 C20 37.3(11) no
C6 C5 C19 C24 -139.7(7) no
C19 C5 C6 C1 179.7(7) no
C1 C7 C8 C9 178.8(7) no
C1 C7 C12 C11 179.9(7) no
C8 C7 C12 C11 -0.2(12) no
C12 C7 C8 C9 -1.1(13) no
C7 C8 C9 C10 0.4(15) no
C8 C9 C10 C11 1.6(16) no
C9 C10 C11 C12 -3.0(16) no
C10 C11 C12 C7 2.3(15) no
C3 C13 C14 C15 176.9(7) no
C3 C13 C18 C17 -177.8(7) no
C14 C13 C18 C17 -0.6(12) no
C18 C13 C14 C15 -0.4(13) no
C13 C14 C15 C16 0.1(14) no
C14 C15 C16 C17 1.0(15) no
C15 C16 C17 C18 -1.9(16) no
C16 C17 C18 C13 1.7(15) no
C5 C19 C20 C21 -179.8(7) no
C5 C19 C24 C23 179.2(7) no
C20 C19 C24 C23 2.0(12) no
C24 C19 C20 C21 -2.7(13) no
C19 C20 C21 C22 2.4(15) no
C20 C21 C22 C23 -1.4(15) no
C21 C22 C23 C24 0.8(15) no
C22 C23 C24 C19 -1.2(15) no
